data_1572690
loop_
_publ_author_name
'Li, Qian'
'Zheng, Yi'
'Wu, Hongping'
'Hu, Zhanggui'
'Wang, Jiyang'
'Wu, Yicheng'
'Yu, Hongwei'

_publ_section_title
;
 Reticular chemistry-aided effective design of new second-order nonlinear
 optical selenites.
;
_journal_issue 24
_journal_name_full 'Materials horizons'
_journal_page_first 6435
_journal_page_last 6442
_journal_paper_doi 10.1039/d4mh01043d
_journal_volume 11
_journal_year 2024
_chemical_absolute_configuration unk
_chemical_formula_moiety 'Al3 O21 Se8, Cs'
_chemical_formula_sum 'Al3 Cs O21 Se8'
_chemical_formula_weight 1181.515
_space_group_crystal_system hexagonal
_space_group_IT_number 190
_space_group_name_Hall 'P -6c -2c'
_space_group_name_H-M_alt 'P -6 2 c'
_symmetry_Int_Tables_number 190
_audit_creation_date 2024-09-03
_audit_creation_method
;
Olex2 1.5
(compiled 2024.02.16 svn.r378c4104 for OlexSys, GUI svn.r6928)
;
_audit_update_record
;
2024-09-06 deposited with the CCDC.	2024-09-20 downloaded from the CCDC.
;
_cell_angle_alpha 90
_cell_angle_beta 90
_cell_angle_gamma 120
_cell_formula_units_Z 2
_cell_length_a 10.4188(6)
_cell_length_b 10.4188(6)
_cell_length_c 10.3323(8)
_cell_measurement_reflns_used 3312
_cell_measurement_temperature 293(2)
_cell_measurement_theta_max 27.491
_cell_measurement_theta_min 2.257
_cell_volume 971.32(11)
_computing_cell_refinement 'SAINT V8.40B (?, 2016)'
_computing_data_reduction 'SAINT V8.40B (?, 2016)'
_computing_molecular_graphics 'Olex2 1.5 (Dolomanov et al., 2009)'
_computing_publication_material 'Olex2 1.5 (Dolomanov et al., 2009)'
_computing_structure_refinement 'olex2.refine 1.5 (Bourhis et al., 2015)'
_computing_structure_solution 'SHELXT 2018/2 (Sheldrick, 2018)'
_diffrn_ambient_temperature 293
_diffrn_measured_fraction_theta_full 1.0000
_diffrn_measured_fraction_theta_max 1.0000
_diffrn_measurement_device_type 'Bruker APEX-II CCD'
_diffrn_measurement_method '\f and \w scans'
_diffrn_radiation_type 'Mo K\a'
_diffrn_radiation_wavelength 0.71073
_diffrn_reflns_av_R_equivalents 0.0533
_diffrn_reflns_av_unetI/netI 0.0302
_diffrn_reflns_Laue_measured_fraction_full 1.0000
_diffrn_reflns_Laue_measured_fraction_max 1.0000
_diffrn_reflns_limit_h_max 13
_diffrn_reflns_limit_h_min -8
_diffrn_reflns_limit_k_max 7
_diffrn_reflns_limit_k_min -13
_diffrn_reflns_limit_l_max 13
_diffrn_reflns_limit_l_min -13
_diffrn_reflns_number 7281
_diffrn_reflns_point_group_measured_fraction_full 0.9984
_diffrn_reflns_point_group_measured_fraction_max 0.9987
_diffrn_reflns_theta_full 25.2417
_diffrn_reflns_theta_max 27.49
_diffrn_reflns_theta_min 2.26
_diffrn_source_current 1.4
_diffrn_source_power 0.07
_diffrn_source_voltage 50.0
_diffrn_standards_number 0
_exptl_absorpt_coefficient_mu 17.137
_exptl_absorpt_correction_T_max 0.9031
_exptl_absorpt_correction_T_min 0.6599
_exptl_absorpt_correction_type numerical
_exptl_absorpt_process_details
;
SADABS-2016/2 (Bruker,2016/2) was used for absorption correction.
wR2(int) was 0.0637 before and 0.0544 after correction.
The Ratio of minimum to maximum transmission is 0.7307.
The \l/2 correction factor is Not present.
;
_exptl_crystal_colour colourless
_exptl_crystal_colour_primary colourless
_exptl_crystal_density_diffrn 4.040
_exptl_crystal_description plate
_exptl_crystal_F_000 1068.414
_exptl_crystal_size_max 0.082
_exptl_crystal_size_mid 0.062
_exptl_crystal_size_min 0.025
_refine_diff_density_max 0.6796
_refine_diff_density_min -0.6316
_refine_diff_density_rms 0.1581
_refine_ls_abs_structure_details 'Hooft, R.W.W., Straver, L.H., Spek, A.L. (2010). J. Appl. Cryst., 43, 665-668.'
_refine_ls_abs_structure_Flack 0.024(13)
_refine_ls_d_res_high 0.7698
_refine_ls_d_res_low 9.0229
_refine_ls_goodness_of_fit_ref 1.0526
_refine_ls_hydrogen_treatment undef
_refine_ls_matrix_type full
_refine_ls_number_constraints 0
_refine_ls_number_parameters 56
_refine_ls_number_reflns 793
_refine_ls_number_restraints 0
_refine_ls_restrained_S_all 1.0526
_refine_ls_R_factor_all 0.0235
_refine_ls_R_factor_gt 0.0208
_refine_ls_shift/su_max -0.0006
_refine_ls_shift/su_mean 0.0002
_refine_ls_structure_factor_coef Fsqd
_refine_ls_weighting_details 'w=1/[\s^2^(Fo^2^)+(0.0168P)^2^+1.0314P] where P=(Fo^2^+2Fc^2^)/3'
_refine_ls_weighting_scheme calc
_refine_ls_wR_factor_gt 0.0424
_refine_ls_wR_factor_ref 0.0432
_reflns_Friedel_coverage 0.997
_reflns_limit_h_max 11
_reflns_limit_h_min -11
_reflns_limit_k_max 6
_reflns_limit_k_min -6
_reflns_limit_l_max 13
_reflns_limit_l_min -13
_reflns_number_gt 755
_reflns_number_total 793
_reflns_threshold_expression I>=2u(I)
_cod_data_source_file d4mh01043d2.cif
_cod_data_source_block CsAl3(SeO3)2(Se2O5)3
_cod_depositor_comments 'Adding full bibliography for 1572690.cif.'
_cod_original_sg_symbol_Hall ' P -6c -2c'
_cod_database_code 1572690
_olex2_refinement_description
;
;
_olex2_submission_special_instructions 'No special instructions were received'

loop_
_space_group_symop_id
_space_group_symop_operation_xyz
1 x,y,z
2 -x+y,-x,-z+1/2
3 -y,x-y,-z+1/2
4 -y,x-y,z
5 -x+y,-x,z
6 x-y,-y,-z
7 -x,-x+y,-z
8 y,x,-z
9 x,y,-z+1/2
10 y,x,z+1/2
11 x-y,-y,z+1/2
12 -x,-x+y,z+1/2

loop_
_atom_site_label
_atom_site_type_symbol
_atom_site_fract_x
_atom_site_fract_y
_atom_site_fract_z
_atom_site_U_iso_or_equiv
_atom_site_adp_type
_atom_site_occupancy
_atom_site_site_symmetry_order
_atom_site_refinement_flags_posn
_atom_site_refinement_flags_adp
_atom_site_refinement_flags_occupancy
Cs1 Cs 1.0 0.0 0.0 0.02389(19) Uani 1.000000 6 S T P
Se1 Se 1.23045(7) 0.37090(7) 0.25 0.00905(14) Uani 1.000000 2 S T P
Se2 Se 0.6666666666666666 0.3333333333333333 0.52708(7) 0.00892(15) Uani 1.000000 3 S T P
Se3 Se 0.94331(7) 0.36861(8) 0.25 0.00943(15) Uani 1.000000 2 S T P
Al1 Al 1.0 0.58863(19) 0.5 0.0095(4) Uani 1.000000 2 S T P
O1 O 1.2615(4) 0.2904(3) 0.1241(3) 0.0134(7) Uani 1.000000 1 . . .
O2 O 1.0421(3) 0.4806(4) 0.3726(3) 0.0147(7) Uani 1.000000 1 . . .
O3 O 1.0290(5) 0.2565(5) 0.25 0.0130(9) Uani 1.000000 2 S T P
O4 O 0.7999(4) 0.4852(4) 0.4505(3) 0.0124(7) Uani 1.000000 1 . . .

loop_
_atom_site_aniso_label
_atom_site_aniso_U_11
_atom_site_aniso_U_22
_atom_site_aniso_U_33
_atom_site_aniso_U_12
_atom_site_aniso_U_13
_atom_site_aniso_U_23
Cs1 0.0214(2) 0.0214(2) 0.0288(4) 0.01072(12) -0.000000 0.000000
Se1 0.0089(3) 0.0101(3) 0.0081(3) 0.0047(3) -0.000000 0.000000
Se2 0.0086(2) 0.0086(2) 0.0096(3) 0.00430(10) -0.000000 0.000000
Se3 0.0078(3) 0.0110(3) 0.0091(3) 0.0044(3) -0.000000 0.000000
Al1 0.0080(10) 0.0110(7) 0.0087(9) 0.0040(5) 0.0010(8) 0.0005(4)
O1 0.0140(18) 0.0112(19) 0.0118(17) 0.0040(16) 0.0038(14) 0.0008(14)
O2 0.0119(17) 0.0175(18) 0.0135(14) 0.0064(15) -0.0024(14) -0.0088(14)
O3 0.005(2) 0.013(2) 0.020(2) 0.005(2) -0.000000 0.000000
O4 0.0102(17) 0.0094(16) 0.0165(14) 0.0040(14) 0.0010(13) 0.0041(14)

loop_
_atom_type_symbol
_atom_type_scat_dispersion_real
_atom_type_scat_dispersion_imag
_atom_type_scat_Cromer_Mann_a1
_atom_type_scat_Cromer_Mann_a2
_atom_type_scat_Cromer_Mann_a3
_atom_type_scat_Cromer_Mann_a4
_atom_type_scat_Cromer_Mann_b1
_atom_type_scat_Cromer_Mann_b2
_atom_type_scat_Cromer_Mann_b3
_atom_type_scat_Cromer_Mann_b4
_atom_type_scat_Cromer_Mann_c
_atom_type_scat_source
_atom_type_scat_dispersion_source
Al 0.06458 0.05193 6.42020 1.90020 1.59360 1.96460 3.03870 0.74260 31.54720 85.08860 1.11510 'International Tables Volume C Table 6.1.1.4 (pp. 500-502)' 'Brennan, Cowan, Rev. Sci. Instrum., 1992, 63, 850'
Cs -0.32720 2.13113 20.38920 19.10620 10.66200 1.49530 3.56900 0.31070 24.38790 213.90401 3.33520 'International Tables Volume C Table 6.1.1.4 (pp. 500-502)' 'Brennan, Cowan, Rev. Sci. Instrum., 1992, 63, 850'
O 0.01085 0.00610 3.04850 2.28680 1.54630 0.86700 13.27710 5.70110 0.32390 32.90890 0.25080 'International Tables Volume C Table 6.1.1.4 (pp. 500-502)' 'Brennan, Cowan, Rev. Sci. Instrum., 1992, 63, 850'
Se -0.09313 2.23705 17.00060 5.81960 3.97310 4.35430 2.40980 0.27260 15.23720 43.81630 2.84090 'International Tables Volume C Table 6.1.1.4 (pp. 500-502)' 'Brennan, Cowan, Rev. Sci. Instrum., 1992, 63, 850'

loop_
_geom_angle_atom_site_label_1
_geom_angle_atom_site_label_2
_geom_angle_atom_site_label_3
_geom_angle
_geom_angle_site_symmetry_1
_geom_angle_site_symmetry_3
_geom_angle_publ_flag
O1 Cs1 O1 104.65(7) 4_645 . ?
O1 Cs1 O1 104.65(7) 7_765 6 ?
O1 Cs1 O1 104.65(7) 8_645 6 ?
O1 Cs1 O1 134.89(12) 7_765 5_765 ?
O1 Cs1 O1 134.89(12) 8_645 4_645 ?
O1 Cs1 O1 116.45(12) 8_645 5_765 ?
O1 Cs1 O1 134.89(12) 6 . ?
O1 Cs1 O1 104.65(7) 5_765 . ?
O1 Cs1 O1 116.45(12) 6 4_645 ?
O1 Cs1 O1 48.94(12) 8_645 . ?
O1 Cs1 O1 48.94(12) 6 5_765 ?
O1 Cs1 O1 104.65(7) 5_765 4_645 ?
O1 Cs1 O1 116.45(12) 7_765 . ?
O1 Cs1 O1 48.94(12) 7_765 4_645 ?
O1 Cs1 O1 104.65(7) 8_645 7_765 ?
O3 Cs1 O1 87.85(9) 3_645 7_765 ?
O3 Cs1 O1 60.20(9) 8_645 6 ?
O3 Cs1 O1 44.72(9) 3_645 4_645 ?
O3 Cs1 O1 158.40(8) 6 . ?
O3 Cs1 O1 88.67(9) 2_765 8_645 ?
O3 Cs1 O1 87.85(9) 6 5_765 ?
O3 Cs1 O1 87.85(9) 8_645 . ?
O3 Cs1 O1 60.20(9) 6 7_765 ?
O3 Cs1 O1 44.72(9) 8_645 8_645 ?
O3 Cs1 O1 88.67(9) 7_765 . ?
O3 Cs1 O1 87.85(9) 7_765 4_645 ?
O3 Cs1 O1 158.40(8) 7_765 5_765 ?
O3 Cs1 O1 109.79(8) 7_765 6 ?
O3 Cs1 O1 44.72(9) 7_765 7_765 ?
O3 Cs1 O1 158.40(8) 8_645 4_645 ?
O3 Cs1 O1 44.72(9) . . ?
O3 Cs1 O1 88.67(9) 3_645 6 ?
O3 Cs1 O1 60.20(9) . 4_645 ?
O3 Cs1 O1 88.67(9) 8_645 5_765 ?
O3 Cs1 O1 109.79(8) . 5_765 ?
O3 Cs1 O1 109.79(8) 3_645 . ?
O3 Cs1 O1 158.40(8) . 6 ?
O3 Cs1 O1 158.40(8) 3_645 8_645 ?
O3 Cs1 O1 88.67(9) . 7_765 ?
O3 Cs1 O1 158.40(8) 2_765 7_765 ?
O3 Cs1 O1 87.85(9) . 8_645 ?
O3 Cs1 O1 88.67(9) 6 4_645 ?
O3 Cs1 O1 60.20(9) 2_765 . ?
O3 Cs1 O1 60.20(9) 3_645 5_765 ?
O3 Cs1 O1 109.79(8) 2_765 4_645 ?
O3 Cs1 O1 44.72(9) 6 6 ?
O3 Cs1 O1 44.72(9) 2_765 5_765 ?
O3 Cs1 O1 109.79(8) 8_645 7_765 ?
O3 Cs1 O1 87.85(9) 2_765 6 ?
O3 Cs1 O1 109.79(8) 6 8_645 ?
O3 Cs1 O1 60.20(9) 7_765 8_645 ?
O3 Cs1 O3 91.67(11) 7_765 . ?
O3 Cs1 O3 131.47(13) 6 2_765 ?
O3 Cs1 O3 74.69(8) 3_645 . ?
O3 Cs1 O3 146.79(14) 6 . ?
O3 Cs1 O3 146.79(14) 8_645 3_645 ?
O3 Cs1 O3 74.69(8) 8_645 6 ?
O3 Cs1 O3 74.69(8) 7_765 6 ?
O3 Cs1 O3 146.79(14) 7_765 2_765 ?
O3 Cs1 O3 91.67(11) 6 3_645 ?
O3 Cs1 O3 131.47(13) 8_645 . ?
O3 Cs1 O3 74.69(8) 8_645 7_765 ?
O3 Cs1 O3 131.47(13) 7_765 3_645 ?
O3 Cs1 O3 91.67(11) 8_645 2_765 ?
O3 Cs1 O3 74.69(8) 3_645 2_765 ?
O3 Cs1 O3 74.69(8) 2_765 . ?
O1 Se1 O1 102.8(2) 9 . ?
O3 Se1 O1 96.94(15) . . ?
O3 Se1 O1 96.94(15) . 9 ?
O4 Se2 O4 99.87(13) 4_655 . ?
O4 Se2 O4 99.87(13) 5_665 . ?
O4 Se2 O4 99.87(13) 5_665 4_655 ?
O2 Se3 O2 97.8(2) 9 . ?
O3 Se3 O2 96.93(14) . . ?
O3 Se3 O2 96.93(14) . 9 ?
O1 Al1 O1 85.7(2) 11_565 2_775 ?
O2 Al1 O1 91.71(13) . 2_775 ?
O2 Al1 O1 175.81(14) . 11_565 ?
O2 Al1 O1 175.81(14) 7_766 2_775 ?
O2 Al1 O1 91.71(13) 7_766 11_565 ?
O2 Al1 O2 91.1(2) 7_766 . ?
O4 Al1 O1 93.73(15) . 11_565 ?
O4 Al1 O1 87.84(14) . 2_775 ?
O4 Al1 O1 87.84(14) 7_766 11_565 ?
O4 Al1 O1 93.73(15) 7_766 2_775 ?
O4 Al1 O2 89.06(14) 7_766 . ?
O4 Al1 O2 89.45(13) . . ?
O4 Al1 O2 89.06(14) . 7_766 ?
O4 Al1 O2 89.45(13) 7_766 7_766 ?
O4 Al1 O4 177.9(2) 7_766 . ?
Se1 O1 Cs1 120.53(15) . . ?
Al1 O1 Cs1 112.69(14) 3_755 . ?
Al1 O1 Se1 119.28(18) 3_755 . ?
Al1 O2 Se3 133.12(18) . 9 ?
Cs1 O3 Cs1 91.07(11) 2_765 . ?
Se1 O3 Cs1 97.26(14) . . ?
Se1 O3 Cs1 97.26(14) . 2_765 ?
Se3 O3 Cs1 126.66(10) . . ?
Se3 O3 Cs1 126.66(10) . 2_765 ?
Se3 O3 Se1 111.1(2) . . ?
Al1 O4 Se2 124.45(17) . 4_655 ?

loop_
_geom_bond_atom_site_label_1
_geom_bond_atom_site_label_2
_geom_bond_distance
_geom_bond_site_symmetry_2
_geom_bond_publ_flag
Cs1 O1 3.159(3) . ?
Cs1 O1 3.159(3) 5_765 ?
Cs1 O1 3.159(3) 4_645 ?
Cs1 O1 3.159(3) 7_765 ?
Cs1 O1 3.159(3) 6 ?
Cs1 O1 3.159(3) 8_645 ?
Cs1 O3 3.619(3) 8_645 ?
Cs1 O3 3.619(3) . ?
Cs1 O3 3.619(3) 6 ?
Cs1 O3 3.619(3) 7_765 ?
Cs1 O3 3.619(3) 3_645 ?
Cs1 O3 3.619(3) 2_765 ?
Se1 O1 1.665(3) . ?
Se1 O1 1.665(3) 9 ?
Se1 O3 1.823(5) . ?
Se2 O4 1.692(3) 4_655 ?
Se2 O4 1.692(3) 5_665 ?
Se2 O4 1.692(3) . ?
Se3 O2 1.680(3) . ?
Se3 O2 1.680(3) 9 ?
Se3 O3 1.790(5) . ?
Al1 O1 1.924(4) 11_565 ?
Al1 O1 1.924(4) 2_775 ?
Al1 O2 1.920(3) . ?
Al1 O2 1.920(3) 7_766 ?
Al1 O4 1.877(3) . ?
Al1 O4 1.877(3) 7_766 ?

loop_
_geom_torsion_atom_site_label_1
_geom_torsion_atom_site_label_2
_geom_torsion_atom_site_label_3
_geom_torsion_atom_site_label_4
_geom_torsion
_geom_torsion_site_symmetry_1
_geom_torsion_site_symmetry_2
_geom_torsion_site_symmetry_3
_geom_torsion_site_symmetry_4
_geom_torsion_publ_flag
Cs1 O1 Se1 O1 90.96(16) . . . 9 ?
Cs1 O1 Se1 O1 90.96(16) 4_645 . . 9 ?
Cs1 O1 Se1 O1 90.96(16) 5_765 . . 9 ?
Cs1 O1 Se1 O1 90.96(16) 7_765 . . 9 ?
Cs1 O1 Se1 O1 90.96(16) 6 . . 9 ?
Cs1 O1 Se1 O1 90.96(16) 8_645 . . 9 ?
Cs1 O1 Se1 O3 -7.8(2) 5_765 . . . ?
Cs1 O1 Se1 O3 -7.8(2) 4_645 . . . ?
Cs1 O1 Se1 O3 -7.8(2) . . . . ?
Cs1 O1 Se1 O3 -7.8(2) 7_765 . . . ?
Cs1 O1 Se1 O3 -7.8(2) 6 . . . ?
Cs1 O1 Se1 O3 -7.8(2) 8_645 . . . ?
Se2 O4 Se2 O4 41.1 . . 4_655 4_655 ?
Se2 O4 Se2 O4 0(399999) . . 4_655 5_665 ?
Se2 O4 Se2 O4 -172.8 . 4_655 5_665 . ?
Se2 O4 Se2 O4 83.1 4_655 5_665 . . ?
